data_7705774
loop_
_publ_author_name
'Plajer, Alex J.'
'Crusius, Daniel'
'Jethwa, Rajesh B.'
'Garc\'ia-Romero, \'Alvaro'
'Bond, Andrew D.'
'Garc\'ia-Rodr\'iguez, Ra\'ul'
'Wright, Dominic S.'

_publ_section_title
;
 Coordination chemistry of the bench-stable tris-2-pyridyl pnictogen
 ligands [E(6-Me-2-py)<sub>3</sub>] (E = As, As[double bond, length as
 m-dash]O, Sb).
;
_journal_issue 7
_journal_name_full 'Dalton transactions (Cambridge, England : 2003)'
_journal_page_first 2393
_journal_page_last 2402
_journal_paper_doi 10.1039/d0dt03732j
_journal_volume 50
_journal_year 2021
_chemical_formula_moiety 'C36 H36 Cl2 N6 Pt Sb2, C H2 Cl2'
_chemical_formula_sum 'C37 H38 Cl4 N6 Pt Sb2'
_chemical_formula_weight 1147.12
_space_group_crystal_system monoclinic
_space_group_IT_number 14
_space_group_name_Hall '-P 2ybc'
_space_group_name_H-M_alt 'P 1 21/c 1'
_atom_sites_solution_hydrogens geom
_atom_sites_solution_primary dual
_atom_sites_solution_secondary difmap
_audit_creation_method SHELXL-2018/1
_audit_update_record
;
2020-10-20 deposited with the CCDC.	2020-11-26 downloaded from the CCDC.
;
_cell_angle_alpha 90
_cell_angle_beta 111.9561(12)
_cell_angle_gamma 90
_cell_formula_units_Z 4
_cell_length_a 21.5597(4)
_cell_length_b 9.4131(2)
_cell_length_c 21.6240(5)
_cell_measurement_reflns_used 8474
_cell_measurement_temperature 180(2)
_cell_measurement_theta_max 66.67
_cell_measurement_theta_min 4.13
_cell_volume 4070.16(15)
_computing_cell_refinement 'SAINT (Bruker, 2016)'
_computing_data_collection 'APEX3 (Bruker, 2016)'
_computing_data_reduction SAINT
_computing_molecular_graphics 'Mercury (Macrae et al., 2008)'
_computing_publication_material SHELXL
_computing_structure_refinement 'SHELXL (Sheldrick, 2015)'
_computing_structure_solution 'SHELXT (Sheldrick, 2015)'
_diffrn_ambient_temperature 180(2)
_diffrn_measured_fraction_theta_full 0.995
_diffrn_measured_fraction_theta_max 0.995
_diffrn_measurement_device_type 'Bruker D8-QUEST PHOTON-100'
_diffrn_measurement_method '\w and \f-scans'
_diffrn_radiation_type CuK\a
_diffrn_radiation_wavelength 1.54178
_diffrn_reflns_av_R_equivalents 0.0893
_diffrn_reflns_av_unetI/netI 0.0722
_diffrn_reflns_Laue_measured_fraction_full 0.995
_diffrn_reflns_Laue_measured_fraction_max 0.995
_diffrn_reflns_limit_h_max 25
_diffrn_reflns_limit_h_min -25
_diffrn_reflns_limit_k_max 10
_diffrn_reflns_limit_k_min -11
_diffrn_reflns_limit_l_max 25
_diffrn_reflns_limit_l_min -23
_diffrn_reflns_number 29363
_diffrn_reflns_point_group_measured_fraction_full 0.995
_diffrn_reflns_point_group_measured_fraction_max 0.995
_diffrn_reflns_theta_full 66.698
_diffrn_reflns_theta_max 66.698
_diffrn_reflns_theta_min 4.127
_diffrn_source 'Incoatec I\mS Cu microsource'
_exptl_absorpt_coefficient_mu 19.434
_exptl_absorpt_correction_T_max 0.7528
_exptl_absorpt_correction_T_min 0.4074
_exptl_absorpt_correction_type multi-scan
_exptl_absorpt_process_details 'SADABS (Bruker, 2014)'
_exptl_crystal_colour colourless
_exptl_crystal_density_diffrn 1.872
_exptl_crystal_description plate
_exptl_crystal_F_000 2200
_exptl_crystal_size_max 0.120
_exptl_crystal_size_mid 0.120
_exptl_crystal_size_min 0.030
_refine_diff_density_max 1.951
_refine_diff_density_min -1.245
_refine_diff_density_rms 0.176
_refine_ls_extinction_method none
_refine_ls_goodness_of_fit_ref 1.023
_refine_ls_hydrogen_treatment constr
_refine_ls_matrix_type full
_refine_ls_number_parameters 457
_refine_ls_number_reflns 7168
_refine_ls_number_restraints 0
_refine_ls_restrained_S_all 1.023
_refine_ls_R_factor_all 0.0720
_refine_ls_R_factor_gt 0.0439
_refine_ls_shift/su_max 0.001
_refine_ls_shift/su_mean 0.000
_refine_ls_structure_factor_coef Fsqd
_refine_ls_weighting_details 'w=1/[\s^2^(Fo^2^)+(0.0372P)^2^+3.9067P] where P=(Fo^2^+2Fc^2^)/3'
_refine_ls_weighting_scheme calc
_refine_ls_wR_factor_gt 0.0853
_refine_ls_wR_factor_ref 0.0947
_reflns_Friedel_coverage 0.000
_reflns_number_gt 5349
_reflns_number_total 7168
_reflns_threshold_expression 'I > 2\s(I)'
_cod_data_source_file d0dt03732j2.cif
_cod_data_source_block 10B
_cod_depositor_comments 'Adding full bibliography for 7705770--7705782.cif.'
_cod_original_sg_symbol_H-M 'P 21/c'
_cod_database_code 7705774
_cambridge_user_name 'Alex Plajer'
_cambridge_user_crsid ajp233
_cambridge_supervisor_name 'Dominic Wright'
_cambridge_supervisor_crsid dsw1000
_cambridge_crystallographer_name 'Andrew Bond'
_cambridge_crystallographer_crsid adb29
_cambridge_sample_id 'AP223 (SbPtCl2)'
_cambridge_data_id DW_B1_0287
_shelx_space_group_comment
;
The symmetry employed for this shelxl refinement is uniquely defined
by the following loop, which should always be used as a source of
symmetry information in preference to the above space-group names.
They are only intended as comments.
;
_shelx_estimated_absorpt_t_min 0.204
_shelx_estimated_absorpt_t_max 0.593

loop_
_space_group_symop_operation_xyz
'x, y, z'
'-x, y+1/2, -z+1/2'
'-x, -y, -z'
'x, -y-1/2, z-1/2'

loop_
_atom_site_label
_atom_site_type_symbol
_atom_site_fract_x
_atom_site_fract_y
_atom_site_fract_z
_atom_site_U_iso_or_equiv
_atom_site_adp_type
_atom_site_occupancy
_atom_site_site_symmetry_order
_atom_site_calc_flag
_atom_site_refinement_flags_posn
_atom_site_refinement_flags_adp
_atom_site_refinement_flags_occupancy
_atom_site_disorder_assembly
_atom_site_disorder_group
Pt1 Pt 0.74801(2) 0.30408(4) 0.41357(2) 0.01702(10) Uani 1 1 d . . . . .
Sb1 Sb 0.83367(2) 0.34103(6) 0.52780(3) 0.02080(13) Uani 1 1 d . . . . .
Sb2 Sb 0.65650(2) 0.44304(5) 0.42967(2) 0.01799(13) Uani 1 1 d . . . . .
Cl1 Cl 0.67590(10) 0.2601(3) 0.30391(10) 0.0331(5) Uani 1 1 d . . . . .
Cl2 Cl 0.83358(9) 0.1750(2) 0.39619(10) 0.0272(5) Uani 1 1 d . . . . .
N1 N 0.7747(3) 0.5463(8) 0.5901(3) 0.0304(17) Uani 1 1 d . . . . .
N2 N 0.9421(4) 0.1775(9) 0.6282(4) 0.041(2) Uani 1 1 d . . . . .
N3 N 0.8869(3) 0.5868(8) 0.4770(3) 0.0277(17) Uani 1 1 d . . . . .
N4 N 0.6129(3) 0.7337(7) 0.4408(4) 0.0292(17) Uani 1 1 d . . . . .
N5 N 0.6634(3) 0.2724(7) 0.5463(3) 0.0219(15) Uani 1 1 d . . . . .
N6 N 0.5273(3) 0.3024(7) 0.3594(3) 0.0253(16) Uani 1 1 d . . . . .
C1 C 0.8066(4) 0.4221(10) 0.6067(4) 0.026(2) Uani 1 1 d . . . . .
C2 C 0.8184(4) 0.3520(9) 0.6656(4) 0.028(2) Uani 1 1 d . . . . .
H2A H 0.842538 0.265117 0.675429 0.034 Uiso 1 1 calc R U . . .
C3 C 0.7938(5) 0.4127(11) 0.7104(5) 0.040(2) Uani 1 1 d . . . . .
H3A H 0.799957 0.367480 0.751520 0.048 Uiso 1 1 calc R U . . .
C4 C 0.7601(5) 0.5408(11) 0.6935(5) 0.041(3) Uani 1 1 d . . . . .
H4A H 0.742222 0.583809 0.722988 0.049 Uiso 1 1 calc R U . . .
C5 C 0.7524(5) 0.6057(11) 0.6341(5) 0.040(2) Uani 1 1 d . . . . .
C6 C 0.7181(6) 0.7447(12) 0.6137(5) 0.062(3) Uani 1 1 d . . . . .
H6A H 0.706475 0.758513 0.565770 0.093 Uiso 1 1 calc R U . . .
H6B H 0.747995 0.821241 0.638322 0.093 Uiso 1 1 calc R U . . .
H6C H 0.677346 0.745974 0.623626 0.093 Uiso 1 1 calc R U . . .
C7 C 0.8847(4) 0.1528(9) 0.5759(4) 0.030(2) Uani 1 1 d . . . . .
C8 C 0.8570(6) 0.0222(11) 0.5583(5) 0.048(3) Uani 1 1 d . . . . .
H8A H 0.815771 0.009928 0.521762 0.057 Uiso 1 1 calc R U . . .
C9 C 0.8917(7) -0.0943(12) 0.5964(6) 0.064(4) Uani 1 1 d . . . . .
H9A H 0.875142 -0.188300 0.585404 0.076 Uiso 1 1 calc R U . . .
C10 C 0.9491(6) -0.0693(13) 0.6489(5) 0.061(4) Uani 1 1 d . . . . .
H10A H 0.972687 -0.146779 0.675438 0.073 Uiso 1 1 calc R U . . .
C11 C 0.9740(6) 0.0659(13) 0.6646(5) 0.050(3) Uani 1 1 d . . . . .
C12 C 1.0369(6) 0.0934(16) 0.7230(6) 0.092(5) Uani 1 1 d . . . . .
H12A H 1.056439 0.183558 0.716583 0.138 Uiso 1 1 calc R U . . .
H12B H 1.068727 0.016127 0.727156 0.138 Uiso 1 1 calc R U . . .
H12C H 1.027021 0.098454 0.763621 0.138 Uiso 1 1 calc R U . . .
C13 C 0.9063(4) 0.4990(9) 0.5290(4) 0.026(2) Uani 1 1 d . . . . .
C14 C 0.9667(4) 0.5114(11) 0.5832(5) 0.038(2) Uani 1 1 d . . . . .
H14A H 0.978588 0.446545 0.619467 0.046 Uiso 1 1 calc R U . . .
C15 C 1.0091(4) 0.6231(11) 0.5821(5) 0.043(3) Uani 1 1 d . . . . .
H15A H 1.050801 0.636591 0.617932 0.051 Uiso 1 1 calc R U . . .
C16 C 0.9894(4) 0.7110(10) 0.5292(5) 0.040(2) Uani 1 1 d . . . . .
H16A H 1.017944 0.786267 0.527088 0.048 Uiso 1 1 calc R U . . .
C17 C 0.9282(4) 0.6929(10) 0.4778(5) 0.034(2) Uani 1 1 d . . . . .
C18 C 0.9049(5) 0.7921(11) 0.4186(5) 0.053(3) Uani 1 1 d . . . . .
H18A H 0.855968 0.797860 0.400833 0.079 Uiso 1 1 calc R U . . .
H18B H 0.919844 0.756007 0.383947 0.079 Uiso 1 1 calc R U . . .
H18C H 0.923802 0.886874 0.432523 0.079 Uiso 1 1 calc R U . . .
C19 C 0.6638(4) 0.6697(8) 0.4310(4) 0.0219(18) Uani 1 1 d . . . . .
C20 C 0.7138(5) 0.7413(10) 0.4190(4) 0.033(2) Uani 1 1 d . . . . .
H20A H 0.749272 0.691537 0.412649 0.040 Uiso 1 1 calc R U . . .
C21 C 0.7108(5) 0.8878(10) 0.4166(5) 0.041(3) Uani 1 1 d . . . . .
H21A H 0.743866 0.940993 0.407465 0.049 Uiso 1 1 calc R U . . .
C22 C 0.6596(5) 0.9552(10) 0.4275(5) 0.042(3) Uani 1 1 d . . . . .
H22A H 0.656749 1.055930 0.425550 0.051 Uiso 1 1 calc R U . . .
C23 C 0.6122(4) 0.8772(9) 0.4413(5) 0.034(2) Uani 1 1 d . . . . .
C24 C 0.5573(5) 0.9449(11) 0.4579(6) 0.058(3) Uani 1 1 d . . . . .
H24A H 0.514040 0.906846 0.428388 0.087 Uiso 1 1 calc R U . . .
H24B H 0.558056 1.047938 0.451733 0.087 Uiso 1 1 calc R U . . .
H24C H 0.563970 0.924104 0.504349 0.087 Uiso 1 1 calc R U . . .
C25 C 0.6324(4) 0.3898(9) 0.5136(4) 0.0200(18) Uani 1 1 d . . . . .
C26 C 0.5878(4) 0.4695(10) 0.5316(4) 0.030(2) Uani 1 1 d . . . . .
H26A H 0.567248 0.551932 0.507126 0.036 Uiso 1 1 calc R U . . .
C27 C 0.5742(4) 0.4256(11) 0.5862(4) 0.039(2) Uani 1 1 d . . . . .
H27A H 0.543731 0.477460 0.599839 0.047 Uiso 1 1 calc R U . . .
C28 C 0.6050(4) 0.3068(10) 0.6203(4) 0.034(2) Uani 1 1 d . . . . .
H28A H 0.596294 0.274957 0.658018 0.041 Uiso 1 1 calc R U . . .
C29 C 0.6494(4) 0.2332(10) 0.5987(4) 0.029(2) Uani 1 1 d . . . . .
C30 C 0.6839(5) 0.1018(10) 0.6342(5) 0.043(3) Uani 1 1 d . . . . .
H30A H 0.732289 0.111638 0.646207 0.064 Uiso 1 1 calc R U . . .
H30B H 0.667707 0.019369 0.604886 0.064 Uiso 1 1 calc R U . . .
H30C H 0.674396 0.088446 0.674719 0.064 Uiso 1 1 calc R U . . .
C31 C 0.5588(4) 0.4217(9) 0.3543(4) 0.0221(18) Uani 1 1 d . . . . .
C32 C 0.5300(4) 0.5245(10) 0.3067(4) 0.030(2) Uani 1 1 d . . . . .
H32A H 0.553697 0.608735 0.305135 0.037 Uiso 1 1 calc R U . . .
C33 C 0.4659(5) 0.5014(11) 0.2613(5) 0.042(3) Uani 1 1 d . . . . .
H33A H 0.445121 0.568935 0.227238 0.051 Uiso 1 1 calc R U . . .
C34 C 0.4326(4) 0.3806(12) 0.2658(4) 0.045(3) Uani 1 1 d . . . . .
H34A H 0.388466 0.363237 0.234918 0.054 Uiso 1 1 calc R U . . .
C35 C 0.4642(4) 0.2839(11) 0.3161(5) 0.036(2) Uani 1 1 d . . . . .
C36 C 0.4297(5) 0.1532(12) 0.3263(5) 0.055(3) Uani 1 1 d . . . . .
H36A H 0.456621 0.069370 0.326219 0.083 Uiso 1 1 calc R U . . .
H36B H 0.385709 0.145015 0.290143 0.083 Uiso 1 1 calc R U . . .
H36C H 0.424019 0.159520 0.369094 0.083 Uiso 1 1 calc R U . . .
C37 C 0.8123(5) 0.4945(11) 0.3038(5) 0.040(2) Uani 1 1 d . . . . .
H37A H 0.789316 0.401489 0.293296 0.048 Uiso 1 1 calc R U . . .
H37B H 0.839816 0.496105 0.352124 0.048 Uiso 1 1 calc R U . . .
Cl3 Cl 0.75304(14) 0.6285(3) 0.28563(13) 0.0592(8) Uani 1 1 d . . . . .
Cl4 Cl 0.86521(14) 0.5119(3) 0.25863(14) 0.0608(8) Uani 1 1 d . . . . .

loop_
_atom_site_aniso_label
_atom_site_aniso_U_11
_atom_site_aniso_U_22
_atom_site_aniso_U_33
_atom_site_aniso_U_23
_atom_site_aniso_U_13
_atom_site_aniso_U_12
Pt1 0.01483(15) 0.02098(18) 0.01536(17) -0.00166(15) 0.00578(12) -0.00262(13)
Sb1 0.0176(2) 0.0253(3) 0.0171(3) -0.0016(2) 0.0036(2) 0.0036(2)
Sb2 0.0150(2) 0.0201(3) 0.0182(3) 0.0020(2) 0.0054(2) 0.00074(19)
Cl1 0.0219(10) 0.0568(15) 0.0174(10) -0.0105(10) 0.0036(8) -0.0079(9)
Cl2 0.0229(9) 0.0332(12) 0.0292(11) -0.0030(10) 0.0140(8) 0.0026(8)
N1 0.036(4) 0.028(4) 0.025(4) -0.008(3) 0.009(3) 0.003(3)
N2 0.031(4) 0.058(6) 0.032(5) 0.013(4) 0.009(3) 0.024(4)
N3 0.025(4) 0.035(5) 0.026(4) -0.003(4) 0.012(3) 0.001(3)
N4 0.027(4) 0.024(4) 0.034(4) -0.002(3) 0.008(3) 0.000(3)
N5 0.024(3) 0.023(4) 0.019(4) 0.001(3) 0.009(3) -0.003(3)
N6 0.019(3) 0.029(4) 0.029(4) -0.001(3) 0.011(3) -0.001(3)
C1 0.013(4) 0.038(5) 0.020(5) -0.007(4) -0.002(3) -0.004(4)
C2 0.024(4) 0.031(5) 0.025(5) 0.000(4) 0.005(4) 0.004(4)
C3 0.057(6) 0.044(6) 0.021(5) -0.003(5) 0.017(4) -0.005(5)
C4 0.041(5) 0.051(7) 0.034(6) -0.022(5) 0.017(4) 0.003(5)
C5 0.039(5) 0.050(7) 0.027(5) -0.002(5) 0.009(4) 0.021(5)
C6 0.082(9) 0.059(8) 0.043(7) -0.004(6) 0.020(6) 0.029(7)
C7 0.037(5) 0.029(5) 0.025(5) 0.004(4) 0.015(4) 0.014(4)
C8 0.067(7) 0.042(7) 0.034(6) 0.000(5) 0.018(5) 0.004(5)
C9 0.119(11) 0.027(6) 0.063(8) 0.002(6) 0.055(8) 0.021(7)
C10 0.092(9) 0.063(9) 0.038(7) 0.021(6) 0.037(7) 0.056(8)
C11 0.058(7) 0.057(8) 0.042(6) 0.010(6) 0.027(5) 0.030(6)
C12 0.048(7) 0.127(13) 0.075(10) 0.031(9) -0.008(7) 0.036(8)
C13 0.014(4) 0.037(5) 0.031(5) -0.009(4) 0.012(4) 0.002(4)
C14 0.025(5) 0.055(7) 0.031(5) -0.011(5) 0.007(4) 0.004(4)
C15 0.020(5) 0.054(7) 0.046(6) -0.017(6) 0.003(4) -0.008(4)
C16 0.028(5) 0.037(6) 0.057(7) -0.010(5) 0.018(5) -0.008(4)
C17 0.026(4) 0.037(6) 0.043(6) -0.010(5) 0.019(4) -0.001(4)
C18 0.054(7) 0.045(7) 0.058(7) 0.013(6) 0.019(6) -0.011(5)
C19 0.022(4) 0.015(4) 0.022(4) 0.000(4) 0.001(3) -0.001(3)
C20 0.035(5) 0.037(6) 0.032(5) -0.001(4) 0.019(4) -0.007(4)
C21 0.046(6) 0.025(6) 0.051(7) -0.005(5) 0.018(5) -0.020(5)
C22 0.071(7) 0.008(5) 0.038(6) 0.006(4) 0.009(5) -0.005(5)
C23 0.035(5) 0.022(5) 0.035(6) 0.001(4) 0.001(4) 0.008(4)
C24 0.054(7) 0.034(6) 0.084(9) -0.012(6) 0.022(6) 0.018(5)
C25 0.015(4) 0.026(5) 0.017(4) 0.000(4) 0.003(3) 0.000(3)
C26 0.023(4) 0.043(6) 0.023(5) 0.002(4) 0.006(4) 0.012(4)
C27 0.028(5) 0.061(7) 0.029(5) 0.007(5) 0.011(4) 0.011(5)
C28 0.037(5) 0.051(6) 0.018(5) 0.005(5) 0.014(4) -0.003(5)
C29 0.032(5) 0.034(6) 0.015(4) 0.010(4) 0.002(4) -0.009(4)
C30 0.049(6) 0.031(6) 0.047(6) 0.015(5) 0.018(5) 0.001(5)
C31 0.025(4) 0.029(5) 0.014(4) -0.007(4) 0.009(3) 0.001(4)
C32 0.028(4) 0.029(5) 0.028(5) 0.002(4) 0.003(4) 0.000(4)
C33 0.035(5) 0.051(7) 0.031(6) 0.012(5) 0.000(4) 0.010(5)
C34 0.025(5) 0.082(9) 0.020(5) -0.012(5) 0.001(4) 0.002(5)
C35 0.022(4) 0.056(7) 0.031(5) -0.004(5) 0.013(4) -0.010(4)
C36 0.037(6) 0.086(9) 0.038(6) -0.002(6) 0.008(5) -0.038(6)
C37 0.037(5) 0.056(7) 0.027(5) 0.005(5) 0.011(4) -0.001(5)
Cl3 0.0642(18) 0.068(2) 0.0368(15) 0.0001(14) 0.0087(13) 0.0203(14)
Cl4 0.0528(16) 0.087(2) 0.0480(16) -0.0067(16) 0.0252(13) -0.0152(15)

loop_
_atom_type_symbol
_atom_type_description
_atom_type_scat_dispersion_real
_atom_type_scat_dispersion_imag
_atom_type_scat_source
C C 0.0181 0.0091 'International Tables Vol C Tables 4.2.6.8 and 6.1.1.4'
H H 0.0000 0.0000 'International Tables Vol C Tables 4.2.6.8 and 6.1.1.4'
N N 0.0311 0.0180 'International Tables Vol C Tables 4.2.6.8 and 6.1.1.4'
Cl Cl 0.3639 0.7018 'International Tables Vol C Tables 4.2.6.8 and 6.1.1.4'
Sb Sb -0.0562 5.8946 'International Tables Vol C Tables 4.2.6.8 and 6.1.1.4'
Pt Pt -4.5932 6.9264 'International Tables Vol C Tables 4.2.6.8 and 6.1.1.4'

loop_
_geom_angle_atom_site_label_1
_geom_angle_atom_site_label_2
_geom_angle_atom_site_label_3
_geom_angle
_geom_angle_site_symmetry_1
_geom_angle_site_symmetry_3
_geom_angle_publ_flag
Cl1 Pt1 Cl2 90.59(7) . . ?
Cl1 Pt1 Sb1 174.55(6) . . ?
Cl2 Pt1 Sb1 84.02(5) . . ?
Cl1 Pt1 Sb2 88.49(6) . . ?
Cl2 Pt1 Sb2 178.84(5) . . ?
Sb1 Pt1 Sb2 96.89(2) . . ?
C7 Sb1 C1 98.7(3) . . ?
C7 Sb1 C13 109.1(3) . . ?
C1 Sb1 C13 99.1(3) . . ?
C7 Sb1 Pt1 115.0(2) . . ?
C1 Sb1 Pt1 121.16(19) . . ?
C13 Sb1 Pt1 112.0(2) . . ?
C25 Sb2 C31 98.2(3) . . ?
C25 Sb2 C19 105.3(3) . . ?
C31 Sb2 C19 98.7(3) . . ?
C25 Sb2 Pt1 117.0(2) . . ?
C31 Sb2 Pt1 116.7(2) . . ?
C19 Sb2 Pt1 117.8(2) . . ?
C1 N1 C5 117.4(8) . . ?
C11 N2 C7 117.8(9) . . ?
C13 N3 C17 117.1(7) . . ?
C19 N4 C23 117.7(8) . . ?
C29 N5 C25 116.6(7) . . ?
C31 N6 C35 117.6(8) . . ?
N1 C1 C2 124.8(8) . . ?
N1 C1 Sb1 111.3(6) . . ?
C2 C1 Sb1 123.9(6) . . ?
C1 C2 C3 117.5(8) . . ?
C1 C2 H2A 121.2 . . ?
C3 C2 H2A 121.2 . . ?
C4 C3 C2 118.3(9) . . ?
C4 C3 H3A 120.8 . . ?
C2 C3 H3A 120.8 . . ?
C5 C4 C3 120.1(9) . . ?
C5 C4 H4A 120.0 . . ?
C3 C4 H4A 120.0 . . ?
N1 C5 C4 121.9(9) . . ?
N1 C5 C6 115.3(9) . . ?
C4 C5 C6 122.8(9) . . ?
C5 C6 H6A 109.5 . . ?
C5 C6 H6B 109.5 . . ?
H6A C6 H6B 109.5 . . ?
C5 C6 H6C 109.5 . . ?
H6A C6 H6C 109.5 . . ?
H6B C6 H6C 109.5 . . ?
N2 C7 C8 124.1(9) . . ?
N2 C7 Sb1 114.1(7) . . ?
C8 C7 Sb1 121.4(7) . . ?
C7 C8 C9 117.4(11) . . ?
C7 C8 H8A 121.3 . . ?
C9 C8 H8A 121.3 . . ?
C10 C9 C8 118.4(12) . . ?
C10 C9 H9A 120.8 . . ?
C8 C9 H9A 120.8 . . ?
C9 C10 C11 121.3(10) . . ?
C9 C10 H10A 119.3 . . ?
C11 C10 H10A 119.3 . . ?
N2 C11 C10 121.0(11) . . ?
N2 C11 C12 117.8(11) . . ?
C10 C11 C12 121.2(11) . . ?
C11 C12 H12A 109.5 . . ?
C11 C12 H12B 109.5 . . ?
H12A C12 H12B 109.5 . . ?
C11 C12 H12C 109.5 . . ?
H12A C12 H12C 109.5 . . ?
H12B C12 H12C 109.5 . . ?
N3 C13 C14 124.0(8) . . ?
N3 C13 Sb1 114.8(6) . . ?
C14 C13 Sb1 121.0(7) . . ?
C13 C14 C15 117.4(9) . . ?
C13 C14 H14A 121.3 . . ?
C15 C14 H14A 121.3 . . ?
C16 C15 C14 118.4(9) . . ?
C16 C15 H15A 120.8 . . ?
C14 C15 H15A 120.8 . . ?
C15 C16 C17 120.7(9) . . ?
C15 C16 H16A 119.7 . . ?
C17 C16 H16A 119.7 . . ?
N3 C17 C16 122.4(9) . . ?
N3 C17 C18 116.3(8) . . ?
C16 C17 C18 121.3(9) . . ?
C17 C18 H18A 109.5 . . ?
C17 C18 H18B 109.5 . . ?
H18A C18 H18B 109.5 . . ?
C17 C18 H18C 109.5 . . ?
H18A C18 H18C 109.5 . . ?
H18B C18 H18C 109.5 . . ?
N4 C19 C20 123.8(8) . . ?
N4 C19 Sb2 113.0(6) . . ?
C20 C19 Sb2 123.1(6) . . ?
C19 C20 C21 117.9(9) . . ?
C19 C20 H20A 121.0 . . ?
C21 C20 H20A 121.0 . . ?
C22 C21 C20 119.1(9) . . ?
C22 C21 H21A 120.5 . . ?
C20 C21 H21A 120.5 . . ?
C21 C22 C23 120.1(9) . . ?
C21 C22 H22A 119.9 . . ?
C23 C22 H22A 119.9 . . ?
N4 C23 C22 121.2(9) . . ?
N4 C23 C24 116.1(9) . . ?
C22 C23 C24 122.7(9) . . ?
C23 C24 H24A 109.5 . . ?
C23 C24 H24B 109.5 . . ?
H24A C24 H24B 109.5 . . ?
C23 C24 H24C 109.5 . . ?
H24A C24 H24C 109.5 . . ?
H24B C24 H24C 109.5 . . ?
N5 C25 C26 123.9(8) . . ?
N5 C25 Sb2 114.1(5) . . ?
C26 C25 Sb2 121.9(6) . . ?
C27 C26 C25 118.0(8) . . ?
C27 C26 H26A 121.0 . . ?
C25 C26 H26A 121.0 . . ?
C28 C27 C26 119.4(9) . . ?
C28 C27 H27A 120.3 . . ?
C26 C27 H27A 120.3 . . ?
C27 C28 C29 118.7(8) . . ?
C27 C28 H28A 120.7 . . ?
C29 C28 H28A 120.7 . . ?
N5 C29 C28 123.4(8) . . ?
N5 C29 C30 116.0(8) . . ?
C28 C29 C30 120.6(8) . . ?
C29 C30 H30A 109.5 . . ?
C29 C30 H30B 109.5 . . ?
H30A C30 H30B 109.5 . . ?
C29 C30 H30C 109.5 . . ?
H30A C30 H30C 109.5 . . ?
H30B C30 H30C 109.5 . . ?
N6 C31 C32 123.4(7) . . ?
N6 C31 Sb2 113.7(6) . . ?
C32 C31 Sb2 122.9(6) . . ?
C31 C32 C33 118.1(9) . . ?
C31 C32 H32A 121.0 . . ?
C33 C32 H32A 121.0 . . ?
C34 C33 C32 119.6(9) . . ?
C34 C33 H33A 120.2 . . ?
C32 C33 H33A 120.2 . . ?
C33 C34 C35 118.9(8) . . ?
C33 C34 H34A 120.5 . . ?
C35 C34 H34A 120.5 . . ?
N6 C35 C34 122.4(9) . . ?
N6 C35 C36 115.7(9) . . ?
C34 C35 C36 121.9(8) . . ?
C35 C36 H36A 109.5 . . ?
C35 C36 H36B 109.5 . . ?
H36A C36 H36B 109.5 . . ?
C35 C36 H36C 109.5 . . ?
H36A C36 H36C 109.5 . . ?
H36B C36 H36C 109.5 . . ?
Cl3 C37 Cl4 112.4(5) . . ?
Cl3 C37 H37A 109.1 . . ?
Cl4 C37 H37A 109.1 . . ?
Cl3 C37 H37B 109.1 . . ?
Cl4 C37 H37B 109.1 . . ?
H37A C37 H37B 107.9 . . ?

loop_
_geom_bond_atom_site_label_1
_geom_bond_atom_site_label_2
_geom_bond_distance
_geom_bond_site_symmetry_2
_geom_bond_publ_flag
Pt1 Cl1 2.3355(19) . ?
Pt1 Cl2 2.3540(19) . ?
Pt1 Sb1 2.4944(6) . ?
Pt1 Sb2 2.4976(6) . ?
Sb1 C7 2.139(8) . ?
Sb1 C1 2.141(8) . ?
Sb1 C13 2.153(8) . ?
Sb2 C25 2.126(8) . ?
Sb2 C31 2.137(8) . ?
Sb2 C19 2.139(8) . ?
N1 C1 1.335(11) . ?
N1 C5 1.339(11) . ?
N2 C11 1.338(12) . ?
N2 C7 1.349(11) . ?
N3 C13 1.332(11) . ?
N3 C17 1.334(11) . ?
N4 C19 1.337(10) . ?
N4 C23 1.351(10) . ?
N5 C29 1.330(10) . ?
N5 C25 1.347(10) . ?
N6 C31 1.339(10) . ?
N6 C35 1.343(10) . ?
C1 C2 1.371(11) . ?
C2 C3 1.389(12) . ?
C2 H2A 0.9500 . ?
C3 C4 1.384(13) . ?
C3 H3A 0.9500 . ?
C4 C5 1.375(13) . ?
C4 H4A 0.9500 . ?
C5 C6 1.486(13) . ?
C6 H6A 0.9800 . ?
C6 H6B 0.9800 . ?
C6 H6C 0.9800 . ?
C7 C8 1.358(13) . ?
C8 C9 1.406(14) . ?
C8 H8A 0.9500 . ?
C9 C10 1.351(17) . ?
C9 H9A 0.9500 . ?
C10 C11 1.374(16) . ?
C10 H10A 0.9500 . ?
C11 C12 1.490(15) . ?
C12 H12A 0.9800 . ?
C12 H12B 0.9800 . ?
C12 H12C 0.9800 . ?
C13 C14 1.392(11) . ?
C14 C15 1.400(13) . ?
C14 H14A 0.9500 . ?
C15 C16 1.347(13) . ?
C15 H15A 0.9500 . ?
C16 C17 1.382(12) . ?
C16 H16A 0.9500 . ?
C17 C18 1.512(13) . ?
C18 H18A 0.9800 . ?
C18 H18B 0.9800 . ?
C18 H18C 0.9800 . ?
C19 C20 1.375(11) . ?
C20 C21 1.380(12) . ?
C20 H20A 0.9500 . ?
C21 C22 1.368(14) . ?
C21 H21A 0.9500 . ?
C22 C23 1.380(13) . ?
C22 H22A 0.9500 . ?
C23 C24 1.500(13) . ?
C24 H24A 0.9800 . ?
C24 H24B 0.9800 . ?
C24 H24C 0.9800 . ?
C25 C26 1.384(11) . ?
C26 C27 1.382(12) . ?
C26 H26A 0.9500 . ?
C27 C28 1.367(13) . ?
C27 H27A 0.9500 . ?
C28 C29 1.397(13) . ?
C28 H28A 0.9500 . ?
C29 C30 1.499(12) . ?
C30 H30A 0.9800 . ?
C30 H30B 0.9800 . ?
C30 H30C 0.9800 . ?
C31 C32 1.380(11) . ?
C32 C33 1.380(12) . ?
C32 H32A 0.9500 . ?
C33 C34 1.368(14) . ?
C33 H33A 0.9500 . ?
C34 C35 1.386(13) . ?
C34 H34A 0.9500 . ?
C35 C36 1.497(12) . ?
C36 H36A 0.9800 . ?
C36 H36B 0.9800 . ?
C36 H36C 0.9800 . ?
C37 Cl3 1.734(10) . ?
C37 Cl4 1.764(9) . ?
C37 H37A 0.9900 . ?
C37 H37B 0.9900 . ?

loop_
_geom_torsion_atom_site_label_1
_geom_torsion_atom_site_label_2
_geom_torsion_atom_site_label_3
_geom_torsion_atom_site_label_4
_geom_torsion
_geom_torsion_site_symmetry_1
_geom_torsion_site_symmetry_2
_geom_torsion_site_symmetry_3
_geom_torsion_site_symmetry_4
_geom_torsion_publ_flag
C5 N1 C1 C2 -0.5(13) . . . . ?
C5 N1 C1 Sb1 177.2(6) . . . . ?
N1 C1 C2 C3 1.9(13) . . . . ?
Sb1 C1 C2 C3 -175.5(6) . . . . ?
C1 C2 C3 C4 -1.1(13) . . . . ?
C2 C3 C4 C5 -0.9(15) . . . . ?
C1 N1 C5 C4 -1.7(14) . . . . ?
C1 N1 C5 C6 179.2(9) . . . . ?
C3 C4 C5 N1 2.4(15) . . . . ?
C3 C4 C5 C6 -178.6(10) . . . . ?
C11 N2 C7 C8 0.7(14) . . . . ?
C11 N2 C7 Sb1 174.3(7) . . . . ?
N2 C7 C8 C9 -1.7(15) . . . . ?
Sb1 C7 C8 C9 -174.9(7) . . . . ?
C7 C8 C9 C10 1.8(16) . . . . ?
C8 C9 C10 C11 -1.0(17) . . . . ?
C7 N2 C11 C10 0.3(15) . . . . ?
C7 N2 C11 C12 -179.1(10) . . . . ?
C9 C10 C11 N2 -0.1(17) . . . . ?
C9 C10 C11 C12 179.3(11) . . . . ?
C17 N3 C13 C14 -0.3(12) . . . . ?
C17 N3 C13 Sb1 175.3(6) . . . . ?
N3 C13 C14 C15 -0.3(13) . . . . ?
Sb1 C13 C14 C15 -175.6(6) . . . . ?
C13 C14 C15 C16 -0.2(14) . . . . ?
C14 C15 C16 C17 1.3(15) . . . . ?
C13 N3 C17 C16 1.4(13) . . . . ?
C13 N3 C17 C18 -179.5(8) . . . . ?
C15 C16 C17 N3 -2.0(15) . . . . ?
C15 C16 C17 C18 179.0(9) . . . . ?
C23 N4 C19 C20 -2.6(13) . . . . ?
C23 N4 C19 Sb2 -178.9(6) . . . . ?
N4 C19 C20 C21 -0.4(13) . . . . ?
Sb2 C19 C20 C21 175.5(7) . . . . ?
C19 C20 C21 C22 1.4(14) . . . . ?
C20 C21 C22 C23 0.6(15) . . . . ?
C19 N4 C23 C22 4.7(13) . . . . ?
C19 N4 C23 C24 -175.2(8) . . . . ?
C21 C22 C23 N4 -3.8(15) . . . . ?
C21 C22 C23 C24 176.2(9) . . . . ?
C29 N5 C25 C26 0.0(11) . . . . ?
C29 N5 C25 Sb2 -179.2(6) . . . . ?
N5 C25 C26 C27 -0.3(13) . . . . ?
Sb2 C25 C26 C27 178.9(6) . . . . ?
C25 C26 C27 C28 0.3(13) . . . . ?
C26 C27 C28 C29 -0.1(14) . . . . ?
C25 N5 C29 C28 0.2(12) . . . . ?
C25 N5 C29 C30 179.6(7) . . . . ?
C27 C28 C29 N5 -0.2(14) . . . . ?
C27 C28 C29 C30 -179.5(8) . . . . ?
C35 N6 C31 C32 -0.8(12) . . . . ?
C35 N6 C31 Sb2 176.7(6) . . . . ?
N6 C31 C32 C33 -1.2(13) . . . . ?
Sb2 C31 C32 C33 -178.4(7) . . . . ?
C31 C32 C33 C34 1.5(14) . . . . ?
C32 C33 C34 C35 0.0(15) . . . . ?
C31 N6 C35 C34 2.4(13) . . . . ?
C31 N6 C35 C36 -176.5(8) . . . . ?
C33 C34 C35 N6 -2.1(15) . . . . ?
C33 C34 C35 C36 176.8(9) . . . . ?
